data_7015143
loop_
_publ_author_name
'Aris, Damian'
'Beck, Johannes'
'Decken, Andreas'
'Dionne, Isabelle'
'Schmedt Auf der G\"unne, J\"orn'
'Hoffbauer, Wilfried'
'K\"ochner, Tobias'
'Krossing, Ingo'
'Passmore, Jack'
'Rivard, Eric'
'Steden, Folker'
'Wang, Xinping'

_publ_section_title
;
 Metastable Se(6) as a ligand for Ag(+): from isolated molecular to
 polymeric 1D and 2D structures.
;
_journal_issue 22
_journal_name_full 'Dalton transactions (Cambridge, England : 2003)'
_journal_page_first 5865
_journal_page_last 5880
_journal_paper_doi 10.1039/c0dt01251c
_journal_volume 40
_journal_year 2011
_chemical_formula_sum 'Ag2 F60 O16 S2 Sb2 Se6 Te12'
_chemical_formula_weight 3924.32
_space_group_IT_number 205
_symmetry_cell_setting cubic
_symmetry_Int_Tables_number 205
_symmetry_space_group_name_Hall '-P 2ac 2ab 3'
_symmetry_space_group_name_H-M 'P a -3'
_atom_sites_solution_primary direct
_atom_sites_solution_secondary difmap
_audit_creation_method SHELXL-97
_cell_angle_alpha 90.00
_cell_angle_beta 90.00
_cell_angle_gamma 90.00
_cell_formula_units_Z 4
_cell_length_a 19.1532(2)
_cell_length_b 19.1532(2)
_cell_length_c 19.1532(2)
_cell_measurement_temperature 213(1)
_cell_volume 7026.26(13)
_computing_cell_refinement 'Bruker SMART'
_computing_data_collection 'Bruker SMART'
_computing_data_reduction 'Bruker SAINT'
_computing_molecular_graphics 'Bruker SHELXTL'
_computing_publication_material 'Bruker SHELXTL'
_computing_structure_refinement 'SHELXL-97 (Sheldrick, 1997)'
_computing_structure_solution 'SHELXS-97 (Sheldrick, 1997)'
_diffrn_ambient_temperature 213(1)
_diffrn_measured_fraction_theta_full 1.000
_diffrn_measured_fraction_theta_max 1.000
_diffrn_measurement_device_type 'CCD area detector'
_diffrn_measurement_method 'omega scans'
_diffrn_radiation_monochromator graphite
_diffrn_radiation_probe x-ray
_diffrn_radiation_type MoK\a
_diffrn_radiation_wavelength 0.71073
_diffrn_reflns_av_R_equivalents 0.0998
_diffrn_reflns_av_sigmaI/netI 0.0304
_diffrn_reflns_limit_h_max 17
_diffrn_reflns_limit_h_min -22
_diffrn_reflns_limit_k_max 16
_diffrn_reflns_limit_k_min -22
_diffrn_reflns_limit_l_max 22
_diffrn_reflns_limit_l_min -20
_diffrn_reflns_number 40218
_diffrn_reflns_theta_full 24.98
_diffrn_reflns_theta_max 24.98
_diffrn_reflns_theta_min 1.84
_diffrn_source 'rotating anode'
_diffrn_source_type Siemens-RA
_diffrn_standards_decay_% 0
_diffrn_standards_interval_count 0
_diffrn_standards_interval_time 0
_diffrn_standards_number 0
_exptl_absorpt_coefficient_mu 9.565
_exptl_absorpt_correction_T_max 0.03564
_exptl_absorpt_correction_T_min 0.01671
_exptl_absorpt_correction_type multi-scan
_exptl_absorpt_process_details 'SADABS (Sheldrick, 1997b)'
_exptl_crystal_colour Yellow-orange
_exptl_crystal_density_diffrn 3.710
_exptl_crystal_density_method 'not measured'
_exptl_crystal_description Cube
_exptl_crystal_F_000 6894.4
_exptl_crystal_size_max 0.40
_exptl_crystal_size_mid 0.38
_exptl_crystal_size_min 0.35
_refine_diff_density_max 1.215
_refine_diff_density_min -1.441
_refine_diff_density_rms 0.135
_refine_ls_extinction_coef 0.00015(2)
_refine_ls_extinction_expression Fc^*^=kFc[1+0.001xFc^2^\l^3^/sin(2\q)]^-1/4^
_refine_ls_extinction_method SHELXL
_refine_ls_goodness_of_fit_ref 1.181
_refine_ls_matrix_type full
_refine_ls_number_parameters 200
_refine_ls_number_reflns 2072
_refine_ls_number_restraints 30
_refine_ls_restrained_S_all 1.176
_refine_ls_R_factor_all 0.0673
_refine_ls_R_factor_gt 0.0502
_refine_ls_shift/su_max 0.001
_refine_ls_shift/su_mean 0.000
_refine_ls_structure_factor_coef Fsqd
_refine_ls_weighting_details 'calc w=1/[\s^2^(Fo^2^)+(0.0213P)^2^+66.4006P] where P=(Fo^2^+2Fc^2^)/3'
_refine_ls_weighting_scheme calc
_refine_ls_wR_factor_gt 0.0802
_refine_ls_wR_factor_ref 0.0852
_reflns_number_gt 1718
_reflns_number_total 2072
_reflns_threshold_expression 'I > 2\s(I)'
_cod_data_source_file c0dt01251c_structure1.cif
_cod_data_source_block jpPass1
_cod_original_sg_symbol_Hall '-P 2ac 2ab'
_cod_database_code 7015143

loop_
_symmetry_equiv_pos_as_xyz
'x, y, z'
'-x+1/2, -y, z+1/2'
'-x, y+1/2, -z+1/2'
'x+1/2, -y+1/2, -z'
'z, x, y'
'z+1/2, -x+1/2, -y'
'-z+1/2, -x, y+1/2'
'-z, x+1/2, -y+1/2'
'y, z, x'
'-y, z+1/2, -x+1/2'
'y+1/2, -z+1/2, -x'
'-y+1/2, -z, x+1/2'
'-x, -y, -z'
'x-1/2, y, -z-1/2'
'x, -y-1/2, z-1/2'
'-x-1/2, y-1/2, z'
'-z, -x, -y'
'-z-1/2, x-1/2, y'
'z-1/2, x, -y-1/2'
'z, -x-1/2, y-1/2'
'-y, -z, -x'
'y, -z-1/2, x-1/2'
'-y-1/2, z-1/2, x'
'y-1/2, z, -x-1/2'

loop_
_atom_site_label
_atom_site_type_symbol
_atom_site_fract_x
_atom_site_fract_y
_atom_site_fract_z
_atom_site_U_iso_or_equiv
_atom_site_adp_type
_atom_site_occupancy
_atom_site_symmetry_multiplicity
_atom_site_calc_flag
_atom_site_refinement_flags
_atom_site_disorder_assembly
_atom_site_disorder_group
Se Se 0.07997(6) 0.56959(7) 0.53791(6) 0.0541(3) Uani 1 1 d . . .
Ag Ag 0.07608(6) 0.42392(6) 0.57608(6) 0.0894(7) Uani 1 3 d S . .
Sb Sb 0.35783(3) 0.14217(3) 0.85783(3) 0.0299(3) Uani 1 3 d S . .
S S 0.1768(2) 0.3232(2) 0.6768(2) 0.102(3) Uani 1 3 d SD . .
O1 O 0.4511(3) 0.1675(4) 0.8905(4) 0.0461(18) Uani 1 1 d . . .
O2 O 0.3835(4) 0.1748(4) 0.7655(4) 0.053(2) Uani 1 1 d . . .
O3 O 0.1107(14) 0.349(3) 0.660(3) 0.14(2) Uani 0.33 1 d PD . .
O4 O 0.1961(17) 0.2929(14) 0.6137(12) 0.124(16) Uani 0.33 1 d PD . .
Te1 Te 0.41656(5) 0.25093(4) 0.71750(4) 0.0538(3) Uani 1 1 d . . .
Te2 Te 0.49561(4) 0.20335(4) 0.96653(4) 0.0472(2) Uani 1 1 d . . .
F1 F 0.4467(6) 0.3228(4) 0.6642(4) 0.109(4) Uani 1 1 d . . .
F2 F 0.5066(9) 0.2219(14) 0.7290(16) 0.18(2) Uani 0.60 1 d PD . .
F3 F 0.4081(12) 0.2000(8) 0.6394(8) 0.170(19) Uani 0.60 1 d PD . .
F4 F 0.3308(11) 0.2830(11) 0.7061(12) 0.122(11) Uani 0.60 1 d PD . .
F5 F 0.4261(10) 0.3050(8) 0.7939(9) 0.082(6) Uani 0.60 1 d PD . .
F2A F 0.4676(11) 0.2040(17) 0.6743(12) 0.23(4) Uani 0.40 1 d PD . .
F3A F 0.354(2) 0.240(2) 0.6565(17) 0.37(7) Uani 0.40 1 d PD . .
F4A F 0.3675(16) 0.3107(19) 0.7575(16) 0.38(6) Uani 0.40 1 d PD . .
F5A F 0.4790(18) 0.2679(19) 0.7715(19) 0.35(6) Uani 0.40 1 d PD . .
F6 F 0.5430(4) 0.2434(5) 1.0394(4) 0.095(3) Uani 1 1 d . . .
F7 F 0.5787(4) 0.1869(5) 0.9241(5) 0.098(3) Uani 1 1 d . . .
F8 F 0.5002(5) 0.1211(4) 1.0109(4) 0.098(3) Uani 1 1 d . . .
F9 F 0.4165(4) 0.2257(4) 1.0133(4) 0.076(2) Uani 1 1 d . . .
F10 F 0.4940(5) 0.2913(4) 0.9280(5) 0.096(3) Uani 1 1 d . . .

loop_
_atom_site_aniso_label
_atom_site_aniso_U_11
_atom_site_aniso_U_22
_atom_site_aniso_U_33
_atom_site_aniso_U_23
_atom_site_aniso_U_13
_atom_site_aniso_U_12
Se 0.0477(7) 0.0583(8) 0.0562(7) -0.0133(6) 0.0021(6) -0.0146(6)
Ag 0.0894(7) 0.0894(7) 0.0894(7) 0.0177(6) -0.0177(6) 0.0177(6)
Sb 0.0299(3) 0.0299(3) 0.0299(3) -0.0031(3) 0.0031(3) -0.0031(3)
S 0.102(3) 0.102(3) 0.102(3) 0.036(2) -0.036(2) 0.036(2)
O1 0.033(4) 0.056(5) 0.049(4) -0.010(3) -0.002(3) -0.009(3)
O2 0.071(5) 0.048(4) 0.040(4) 0.013(3) 0.011(4) -0.013(4)
O3 0.22(5) 0.12(4) 0.08(3) -0.01(2) -0.02(4) -0.01(5)
O4 0.11(3) 0.06(2) 0.20(4) 0.06(3) -0.08(3) -0.04(2)
Te1 0.0779(6) 0.0396(4) 0.0440(4) 0.0045(3) 0.0179(4) -0.0071(4)
Te2 0.0381(4) 0.0526(5) 0.0509(5) -0.0132(3) -0.0072(3) -0.0022(3)
F1 0.202(11) 0.051(5) 0.073(5) 0.009(4) 0.051(6) -0.035(6)
F2 0.030(8) 0.123(18) 0.39(6) 0.09(3) 0.031(16) 0.002(10)
F3 0.43(6) 0.046(11) 0.034(9) -0.026(9) 0.08(2) -0.09(2)
F4 0.066(10) 0.096(14) 0.20(3) 0.061(16) -0.055(16) 0.024(9)
F5 0.167(19) 0.045(9) 0.035(7) -0.012(6) 0.004(9) -0.046(11)
F2A 0.27(5) 0.14(4) 0.28(6) 0.14(4) 0.27(5) 0.13(4)
F3A 0.27(8) 0.59(15) 0.25(8) 0.34(9) -0.17(6) -0.26(9)
F4A 0.68(15) 0.14(4) 0.32(8) 0.17(6) 0.38(9) 0.19(7)
F5A 0.49(12) 0.42(13) 0.13(5) 0.15(6) -0.14(6) -0.37(10)
F6 0.068(5) 0.131(7) 0.086(6) -0.047(5) -0.028(4) -0.005(5)
F7 0.034(4) 0.157(8) 0.103(6) -0.043(6) 0.003(4) 0.002(5)
F8 0.137(8) 0.084(6) 0.071(5) 0.011(4) -0.015(5) 0.026(6)
F9 0.057(4) 0.110(6) 0.060(4) -0.040(4) 0.005(3) 0.009(4)
F10 0.135(8) 0.054(5) 0.099(6) -0.008(4) -0.009(6) -0.025(5)

loop_
_atom_type_symbol
_atom_type_description
_atom_type_scat_dispersion_real
_atom_type_scat_dispersion_imag
_atom_type_scat_source
O O 0.0106 0.0060 'International Tables Vol C Tables 4.2.6.8 and 6.1.1.4'
F F 0.0171 0.0103 'International Tables Vol C Tables 4.2.6.8 and 6.1.1.4'
S S 0.1246 0.1234 'International Tables Vol C Tables 4.2.6.8 and 6.1.1.4'
Se Se -0.0929 2.2259 'International Tables Vol C Tables 4.2.6.8 and 6.1.1.4'
Ag Ag -0.8971 1.1015 'International Tables Vol C Tables 4.2.6.8 and 6.1.1.4'
Sb Sb -0.5866 1.5461 'International Tables Vol C Tables 4.2.6.8 and 6.1.1.4'
Te Te -0.5308 1.6751 'International Tables Vol C Tables 4.2.6.8 and 6.1.1.4'

loop_
_geom_angle_atom_site_label_1
_geom_angle_atom_site_label_2
_geom_angle_atom_site_label_3
_geom_angle
_geom_angle_site_symmetry_1
_geom_angle_site_symmetry_3
_geom_angle_publ_flag
Se Se Se 100.91(7) 24_556 18_665 ?
Se Se Ag 89.52(4) 24_556 . ?
Se Se Ag 89.52(4) 18_665 . ?
O3 Ag O3 31.7(13) 6_456 12_565 ?
O3 Ag O3 31.7(13) 6_456 . ?
O3 Ag O3 31.7(13) 12_565 . ?
O3 Ag Se 142.3(17) 6_456 6_456 ?
O3 Ag Se 115.3(8) 12_565 6_456 ?
O3 Ag Se 138.1(18) . 6_456 ?
O3 Ag Se 115.3(8) 6_456 . ?
O3 Ag Se 138.1(18) 12_565 . ?
O3 Ag Se 142.3(17) . . ?
Se Ag Se 77.67(6) 6_456 . ?
O3 Ag Se 138.1(18) 6_456 12_565 ?
O3 Ag Se 142.3(17) 12_565 12_565 ?
O3 Ag Se 115.3(8) . 12_565 ?
Se Ag Se 77.67(6) 6_456 12_565 ?
Se Ag Se 77.67(6) . 12_565 ?
O2 Sb O2 91.1(3) 6_456 . ?
O2 Sb O2 91.1(3) 6_456 12_565 ?
O2 Sb O2 91.1(3) . 12_565 ?
O2 Sb O1 88.8(3) 6_456 6_456 ?
O2 Sb O1 89.3(3) . 6_456 ?
O2 Sb O1 179.6(3) 12_565 6_456 ?
O2 Sb O1 179.6(3) 6_456 . ?
O2 Sb O1 88.8(3) . . ?
O2 Sb O1 89.3(3) 12_565 . ?
O1 Sb O1 90.8(3) 6_456 . ?
O2 Sb O1 89.3(3) 6_456 12_565 ?
O2 Sb O1 179.6(3) . 12_565 ?
O2 Sb O1 88.8(3) 12_565 12_565 ?
O1 Sb O1 90.8(3) 6_456 12_565 ?
O1 Sb O1 90.8(3) . 12_565 ?
O4 S O4 118.8(5) . 6_456 ?
O4 S O4 118.8(5) . 12_565 ?
O4 S O4 118.8(5) 6_456 12_565 ?
O4 S O3 100(3) . . ?
O4 S O3 53.2(18) 6_456 . ?
O4 S O3 98(3) 12_565 . ?
O4 S O3 53.2(18) . 12_565 ?
O4 S O3 98(3) 6_456 12_565 ?
O4 S O3 100(3) 12_565 12_565 ?
O3 S O3 52(3) . 12_565 ?
O4 S O3 98(3) . 6_456 ?
O4 S O3 100(3) 6_456 6_456 ?
O4 S O3 53.2(18) 12_565 6_456 ?
O3 S O3 52(3) . 6_456 ?
O3 S O3 52(3) 12_565 6_456 ?
Te2 O1 Sb 141.0(4) . . ?
Te1 O2 Sb 143.2(4) . . ?
O3 O3 O3 60.000(10) 6_456 12_565 ?
O3 O3 O4 120(4) 6_456 6_456 ?
O3 O3 O4 116(4) 12_565 6_456 ?
O3 O3 S 63.8(13) 6_456 . ?
O3 O3 S 63.8(13) 12_565 . ?
O4 O3 S 63.2(14) 6_456 . ?
O3 O3 Ag 74.2(7) 6_456 . ?
O3 O3 Ag 74.2(7) 12_565 . ?
O4 O3 Ag 166(3) 6_456 . ?
S O3 Ag 131(2) . . ?
O3 O4 S 63.6(15) 12_565 . ?
F2A Te1 F5A 89.5(9) . . ?
F2A Te1 F4A 171.7(17) . . ?
F5A Te1 F4A 89.1(8) . . ?
F2A Te1 F3A 90.5(8) . . ?
F5A Te1 F3A 174(2) . . ?
F4A Te1 F3A 90.0(8) . . ?
F2A Te1 F4 135.7(9) . . ?
F5A Te1 F4 134.2(9) . . ?
F4A Te1 F4 45.1(6) . . ?
F3A Te1 F4 45.2(6) . . ?
F2A Te1 F3 45.8(6) . . ?
F5A Te1 F3 135.3(8) . . ?
F4A Te1 F3 134.9(8) . . ?
F3A Te1 F3 45.0(6) . . ?
F4 Te1 F3 90.2(8) . . ?
F2A Te1 F5 134.2(9) . . ?
F5A Te1 F5 44.7(6) . . ?
F4A Te1 F5 44.7(5) . . ?
F3A Te1 F5 134.7(8) . . ?
F4 Te1 F5 89.7(7) . . ?
F3 Te1 F5 177.7(8) . . ?
F2A Te1 F1 86.6(11) . . ?
F5A Te1 F1 88.4(15) . . ?
F4A Te1 F1 85.2(12) . . ?
F3A Te1 F1 85.9(16) . . ?
F4 Te1 F1 87.9(9) . . ?
F3 Te1 F1 88.4(6) . . ?
F5 Te1 F1 89.3(6) . . ?
F2A Te1 F2 45.4(6) . . ?
F5A Te1 F2 44.3(6) . . ?
F4A Te1 F2 133.3(8) . . ?
F3A Te1 F2 135.9(8) . . ?
F4 Te1 F2 177.4(11) . . ?
F3 Te1 F2 91.1(7) . . ?
F5 Te1 F2 89.0(7) . . ?
F1 Te1 F2 89.9(10) . . ?
F2A Te1 O2 91.4(11) . . ?
F5A Te1 O2 95.4(15) . . ?
F4A Te1 O2 97.0(12) . . ?
F3A Te1 O2 90.3(16) . . ?
F4 Te1 O2 91.0(9) . . ?
F3 Te1 O2 87.4(6) . . ?
F5 Te1 O2 94.9(6) . . ?
F1 Te1 O2 175.7(4) . . ?
F2 Te1 O2 91.3(10) . . ?
F8 Te2 F9 90.8(4) . . ?
F8 Te2 F7 91.0(5) . . ?
F9 Te2 F7 175.0(4) . . ?
F8 Te2 O1 94.1(4) . . ?
F9 Te2 O1 95.3(3) . . ?
F7 Te2 O1 89.3(3) . . ?
F8 Te2 F6 89.0(4) . . ?
F9 Te2 F6 86.5(3) . . ?
F7 Te2 F6 88.8(4) . . ?
O1 Te2 F6 176.4(4) . . ?
F8 Te2 F10 175.0(4) . . ?
F9 Te2 F10 88.2(4) . . ?
F7 Te2 F10 89.7(5) . . ?
O1 Te2 F10 90.9(4) . . ?
F6 Te2 F10 86.0(4) . . ?
F5A F2 F2A 116(3) . . ?
F5A F2 Te1 59(2) . . ?
F2A F2 Te1 56.9(13) . . ?
F2A F3 F3A 121(3) . . ?
F2A F3 Te1 57.9(12) . . ?
F3A F3 Te1 63.2(19) . . ?
F4A F4 F3A 127(3) . . ?
F4A F4 Te1 63.4(19) . . ?
F3A F4 Te1 64(2) . . ?
F5A F5 F4A 122(3) . . ?
F5A F5 Te1 60(2) . . ?
F4A F5 Te1 62.3(19) . . ?
F3 F2A F2 154(2) . . ?
F3 F2A Te1 76.3(12) . . ?
F2 F2A Te1 77.7(15) . . ?
F4 F3A F3 142(3) . . ?
F4 F3A Te1 71(2) . . ?
F3 F3A Te1 71.8(17) . . ?
F4 F4A F5 144(3) . . ?
F4 F4A Te1 71.5(18) . . ?
F5 F4A Te1 73.1(18) . . ?
F5 F5A F2 152(4) . . ?
F5 F5A Te1 75(2) . . ?
F2 F5A Te1 76(2) . . ?

loop_
_geom_bond_atom_site_label_1
_geom_bond_atom_site_label_2
_geom_bond_distance
_geom_bond_site_symmetry_2
_geom_bond_publ_flag
Se Se 2.3463(15) 24_556 ?
Se Se 2.3464(15) 18_665 ?
Se Ag 2.8853(19) . ?
Ag O3 2.26(3) 6_456 ?
Ag O3 2.26(3) 12_565 ?
Ag O3 2.26(3) . ?
Ag Se 2.8853(19) 6_456 ?
Ag Se 2.8853(19) 12_565 ?
Sb O2 1.939(7) 6_456 ?
Sb O2 1.939(7) . ?
Sb O2 1.939(7) 12_565 ?
Sb O1 1.954(6) 6_456 ?
Sb O1 1.954(6) . ?
Sb O1 1.954(6) 12_565 ?
S O4 1.390(19) . ?
S O4 1.390(19) 6_456 ?
S O4 1.390(19) 12_565 ?
S O3 1.395(19) . ?
S O3 1.395(19) 12_565 ?
S O3 1.395(19) 6_456 ?
O1 Te2 1.822(7) . ?
O2 Te1 1.836(7) . ?
O3 O3 1.23(6) 6_456 ?
O3 O3 1.23(6) 12_565 ?
O3 O4 1.25(4) 6_456 ?
O4 O3 1.25(4) 12_565 ?
Te1 F2A 1.57(2) . ?
Te1 F5A 1.61(4) . ?
Te1 F4A 1.67(4) . ?
Te1 F3A 1.69(4) . ?
Te1 F4 1.768(17) . ?
Te1 F3 1.794(13) . ?
Te1 F5 1.802(14) . ?
Te1 F1 1.808(7) . ?
Te1 F2 1.826(19) . ?
Te2 F8 1.793(8) . ?
Te2 F9 1.812(7) . ?
Te2 F7 1.815(7) . ?
Te2 F6 1.832(7) . ?
Te2 F10 1.839(8) . ?
F2 F5A 1.312(15) . ?
F2 F2A 1.331(15) . ?
F3 F2A 1.323(15) . ?
F3 F3A 1.336(15) . ?
F4 F4A 1.321(15) . ?
F4 F3A 1.329(15) . ?
F5 F5A 1.310(15) . ?
F5 F4A 1.325(15) . ?
